data_4067522
loop_
_publ_author_name
'Korobkov, Ilia'
'Vidjayacoumar, Balamurugan'
'Gorelsky, Serge I.'
'Billone, Paul'
'Gambarotta, Sandro'

_publ_section_title
;
 Attempting to Reduce the Irreducible: Preparation of a Rare Paramagnetic
 Thorium Species
;
_journal_issue 3
_journal_name_full Organometallics
_journal_page_first 692
_journal_paper_doi 10.1021/om900996n
_journal_volume 29
_journal_year 2010
_chemical_formula_sum 'C32 H52 Cl3 Li N2 O6 Th'
_chemical_formula_weight 906.09
_chemical_name_systematic
; 
 ? 
;
_space_group_IT_number 14
_symmetry_cell_setting monoclinic
_symmetry_space_group_name_Hall '-P 2yn'
_symmetry_space_group_name_H-M 'P 1 21/n 1'
_atom_sites_solution_hydrogens geom
_atom_sites_solution_primary direct
_atom_sites_solution_secondary difmap
_audit_creation_method SHELXL-97
_cell_angle_alpha 90.00
_cell_angle_beta 112.636(2)
_cell_angle_gamma 90.00
_cell_formula_units_Z 4
_cell_length_a 20.172(3)
_cell_length_b 8.5670(12)
_cell_length_c 23.886(3)
_cell_measurement_reflns_used 1681
_cell_measurement_temperature 200(2)
_cell_measurement_theta_max 24.74
_cell_measurement_theta_min 2.26
_cell_volume 3809.9(9)
_computing_cell_refinement 'SMART, Bruker (2000)'
_computing_data_collection 'SMART, Bruker (2000)'
_computing_data_reduction 'XPREP, Bruker (2000)'
_computing_molecular_graphics 'SHELXTL, Bruker (2000)'
_computing_publication_material 'SHELXTL, Bruker (2000)'
_computing_structure_refinement 'SHELXL-97 (Sheldrick, 1997)'
_computing_structure_solution 'SHELXS-97 (Sheldrick, 1990)'
_diffrn_ambient_temperature 200(2)
_diffrn_measured_fraction_theta_full 0.990
_diffrn_measured_fraction_theta_max 0.990
_diffrn_measurement_device_type 'CCD area detector'
_diffrn_measurement_method 'phi and omega scans'
_diffrn_radiation_monochromator graphite
_diffrn_radiation_source 'fine-focus sealed tube'
_diffrn_radiation_type MoK\a
_diffrn_radiation_wavelength 0.71073
_diffrn_reflns_av_R_equivalents 0.0425
_diffrn_reflns_av_sigmaI/netI 0.0392
_diffrn_reflns_limit_h_max 23
_diffrn_reflns_limit_h_min -23
_diffrn_reflns_limit_k_max 10
_diffrn_reflns_limit_k_min -10
_diffrn_reflns_limit_l_max 28
_diffrn_reflns_limit_l_min -28
_diffrn_reflns_number 27375
_diffrn_reflns_theta_full 24.74
_diffrn_reflns_theta_max 24.74
_diffrn_reflns_theta_min 1.85
_diffrn_standards_decay_% <1
_exptl_absorpt_coefficient_mu 4.165
_exptl_absorpt_correction_T_max 0.6808
_exptl_absorpt_correction_T_min 0.3680
_exptl_absorpt_correction_type multi-scan
_exptl_absorpt_process_details 'SADABS, Bruker (2000)'
_exptl_crystal_colour pl_green
_exptl_crystal_density_diffrn 1.580
_exptl_crystal_density_meas ?
_exptl_crystal_density_method 'not measured'
_exptl_crystal_description block
_exptl_crystal_F_000 1800
_exptl_crystal_size_max 0.30
_exptl_crystal_size_mid 0.10
_exptl_crystal_size_min 0.10
_refine_diff_density_max 1.654
_refine_diff_density_min -0.579
_refine_diff_density_rms 0.144
_refine_ls_extinction_method none
_refine_ls_goodness_of_fit_ref 1.061
_refine_ls_hydrogen_treatment constr
_refine_ls_matrix_type full
_refine_ls_number_parameters 406
_refine_ls_number_reflns 6443
_refine_ls_number_restraints 0
_refine_ls_restrained_S_all 1.061
_refine_ls_R_factor_all 0.0549
_refine_ls_R_factor_gt 0.0390
_refine_ls_shift/su_max 0.002
_refine_ls_shift/su_mean 0.001
_refine_ls_structure_factor_coef Fsqd
_refine_ls_weighting_details 'calc w=1/[\s^2^(Fo^2^)+(0.0474P)^2^+21.3257P] where P=(Fo^2^+2Fc^2^)/3'
_refine_ls_weighting_scheme calc
_refine_ls_wR_factor_gt 0.1029
_refine_ls_wR_factor_ref 0.1117
_reflns_number_gt 5084
_reflns_number_total 6443
_reflns_threshold_expression >2sigma(I)
_cod_data_source_file om900996n_si_002.cif
_cod_data_source_block complex1
_cod_depositor_comments
;
The following automatic conversions were performed:

'_symmetry_cell_setting' value 'Monoclinic' changed to 'monoclinic'
according to /home/saulius/struct/CIF-dictionaries/cif_core.dic
dictionary named 'cif_core.dic' version 2.4.1 from 2010-06-29.

Automatic conversion script
Id: cif_fix_values 1715 2011-07-08 13:25:40Z adriana 

The following automatic conversions were performed:

'_exptl_crystal_density_meas' value 'n/a' was changed to '?' - the
value is perceived as not measured.

Automatic conversion script
Id: cif_fix_values 3008 2015-01-20 13:52:24Z robertas 
;
_cod_original_cell_volume 3809.8(9)
_cod_original_sg_symbol_H-M P2(1)/n
_cod_database_code 4067522

loop_
_symmetry_equiv_pos_as_xyz
'x, y, z'
'-x+1/2, y+1/2, -z+1/2'
'-x, -y, -z'
'x-1/2, -y-1/2, z-1/2'

loop_
_atom_site_label
_atom_site_type_symbol
_atom_site_fract_x
_atom_site_fract_y
_atom_site_fract_z
_atom_site_U_iso_or_equiv
_atom_site_adp_type
_atom_site_occupancy
_atom_site_symmetry_multiplicity
_atom_site_calc_flag
_atom_site_refinement_flags
Th1 Th 0.277559(14) 0.12218(3) 1.022948(12) 0.03530(11) Uani 1 1 d .
Cl1 Cl 0.22741(11) -0.1430(2) 1.04952(10) 0.0493(5) Uani 1 1 d .
Cl2 Cl 0.13951(12) 0.2177(3) 0.97536(12) 0.0644(6) Uani 1 1 d .
Cl3 Cl 0.29288(14) 0.2225(3) 1.13490(10) 0.0582(6) Uani 1 1 d .
N1 N 0.2663(3) 0.0181(7) 0.9248(3) 0.0434(16) Uani 1 1 d .
N2 N 0.3990(3) 0.0223(7) 1.0656(3) 0.0388(15) Uani 1 1 d .
C1 C 0.2648(4) -0.1432(9) 0.9143(4) 0.048(2) Uani 1 1 d .
H1A H 0.2611 -0.2207 0.9414 0.058 Uiso 1 1 calc R
C2 C 0.2692(5) -0.1730(11) 0.8602(4) 0.057(2) Uani 1 1 d .
H2A H 0.2686 -0.2728 0.8428 0.068 Uiso 1 1 calc R
C3 C 0.2749(5) -0.0283(11) 0.8349(4) 0.052(2) Uani 1 1 d .
H3A H 0.2786 -0.0124 0.7969 0.063 Uiso 1 1 calc R
C4 C 0.2741(4) 0.0856(10) 0.8748(4) 0.045(2) Uani 1 1 d .
C5 C 0.2747(4) 0.2617(10) 0.8693(4) 0.0428(19) Uani 1 1 d .
C6 C 0.1976(5) 0.3187(12) 0.8323(4) 0.062(3) Uani 1 1 d .
H6A H 0.1661 0.2881 0.8530 0.093 Uiso 1 1 calc R
H6B H 0.1803 0.2716 0.7918 0.093 Uiso 1 1 calc R
H6C H 0.1976 0.4326 0.8286 0.093 Uiso 1 1 calc R
C7 C 0.3218(5) 0.3129(11) 0.8347(4) 0.055(2) Uani 1 1 d .
H7A H 0.3714 0.2782 0.8569 0.083 Uiso 1 1 calc R
H7B H 0.3207 0.4269 0.8310 0.083 Uiso 1 1 calc R
H7C H 0.3032 0.2661 0.7941 0.083 Uiso 1 1 calc R
C8 C 0.3055(4) 0.3301(9) 0.9330(4) 0.0407(18) Uani 1 1 d .
C9 C 0.3736(4) 0.2814(8) 0.9733(3) 0.0342(16) Uani 1 1 d .
H9A H 0.4006 0.2122 0.9592 0.041 Uiso 1 1 calc R
C10 C 0.4029(4) 0.3319(8) 1.0339(3) 0.0393(18) Uani 1 1 d .
C11 C 0.3620(5) 0.4327(9) 1.0537(4) 0.0450(19) Uani 1 1 d .
H11A H 0.3807 0.4688 1.0944 0.054 Uiso 1 1 calc R
C12 C 0.2939(5) 0.4813(9) 1.0142(4) 0.053(2) Uani 1 1 d .
H12A H 0.2667 0.5495 1.0285 0.063 Uiso 1 1 calc R
C13 C 0.2658(5) 0.4311(9) 0.9547(4) 0.047(2) Uani 1 1 d .
H13A H 0.2194 0.4649 0.9283 0.056 Uiso 1 1 calc R
C14 C 0.4746(4) 0.2647(9) 1.0774(3) 0.0393(17) Uani 1 1 d .
C15 C 0.5339(5) 0.3044(11) 1.0539(4) 0.056(2) Uani 1 1 d .
H15A H 0.5203 0.2639 1.0126 0.085 Uiso 1 1 calc R
H15B H 0.5792 0.2566 1.0805 0.085 Uiso 1 1 calc R
H15C H 0.5398 0.4179 1.0537 0.085 Uiso 1 1 calc R
C16 C 0.4975(5) 0.3283(10) 1.1427(4) 0.053(2) Uani 1 1 d .
H16A H 0.4607 0.3026 1.1585 0.080 Uiso 1 1 calc R
H16B H 0.5032 0.4418 1.1424 0.080 Uiso 1 1 calc R
H16C H 0.5433 0.2807 1.1686 0.080 Uiso 1 1 calc R
C17 C 0.4663(4) 0.0883(8) 1.0792(3) 0.0363(17) Uani 1 1 d .
C18 C 0.5178(4) -0.0246(9) 1.0970(4) 0.0453(19) Uani 1 1 d .
H18A H 0.5680 -0.0095 1.1087 0.054 Uiso 1 1 calc R
C19 C 0.4827(5) -0.1684(10) 1.0950(4) 0.049(2) Uani 1 1 d .
H19A H 0.5046 -0.2682 1.1052 0.059 Uiso 1 1 calc R
C20 C 0.4111(4) -0.1358(9) 1.0757(3) 0.0417(17) Uani 1 1 d .
H20A H 0.3746 -0.2114 1.0700 0.050 Uiso 1 1 calc R
Li1 Li 0.9550(8) 0.7247(18) 0.8227(7) 0.054(4) Uani 1 1 d .
O1 O 0.9364(4) 0.9405(8) 0.8613(3) 0.0664(18) Uani 1 1 d .
O2 O 1.0227(4) 0.6930(9) 0.9130(3) 0.076(2) Uani 1 1 d .
O3 O 1.0306(4) 0.8219(9) 0.7908(4) 0.079(2) Uani 1 1 d .
O4 O 1.0012(4) 0.5184(9) 0.7939(3) 0.078(2) Uani 1 1 d .
O5 O 0.8643(4) 0.7786(9) 0.7434(3) 0.0723(19) Uani 1 1 d .
O6 O 0.8763(4) 0.5681(10) 0.8298(4) 0.080(2) Uani 1 1 d .
C21 C 0.8724(6) 1.0209(13) 0.8404(6) 0.083(3) Uani 1 1 d .
H21A H 0.8769 1.1142 0.8654 0.124 Uiso 1 1 calc R
H21B H 0.8343 0.9538 0.8429 0.124 Uiso 1 1 calc R
H21C H 0.8604 1.0520 0.7982 0.124 Uiso 1 1 calc R
C22 C 0.9668(9) 0.9277(18) 0.9246(6) 0.116(5) Uani 1 1 d .
H22A H 0.9323 0.8754 0.9387 0.139 Uiso 1 1 calc R
H22B H 0.9762 1.0335 0.9426 0.139 Uiso 1 1 calc R
C23 C 1.0352(9) 0.8375(17) 0.9459(6) 0.132(7) Uani 1 1 d .
H23A H 1.0729 0.8981 0.9387 0.159 Uiso 1 1 calc R
H23B H 1.0515 0.8166 0.9899 0.159 Uiso 1 1 calc R
C24 C 1.0853(7) 0.5994(16) 0.9323(6) 0.113(5) Uani 1 1 d .
H24A H 1.1080 0.6012 0.9767 0.170 Uiso 1 1 calc R
H24B H 1.1188 0.6404 0.9153 0.170 Uiso 1 1 calc R
H24C H 1.0723 0.4919 0.9185 0.170 Uiso 1 1 calc R
C25 C 1.0661(7) 0.9584(16) 0.8085(7) 0.111(5) Uani 1 1 d .
H25A H 1.0972 0.9756 0.7861 0.167 Uiso 1 1 calc R
H25B H 1.0954 0.9546 0.8521 0.167 Uiso 1 1 calc R
H25C H 1.0314 1.0440 0.8001 0.167 Uiso 1 1 calc R
C26 C 1.0661(6) 0.7127(17) 0.7670(6) 0.089(4) Uani 1 1 d .
H26A H 1.1142 0.6885 0.7980 0.106 Uiso 1 1 calc R
H26B H 1.0724 0.7584 0.7313 0.106 Uiso 1 1 calc R
C27 C 1.0216(7) 0.5629(17) 0.7484(6) 0.090(4) Uani 1 1 d .
H27A H 0.9787 0.5813 0.7109 0.108 Uiso 1 1 calc R
H27B H 1.0506 0.4793 0.7402 0.108 Uiso 1 1 calc R
C28 C 0.9764(9) 0.3628(14) 0.7875(7) 0.108(5) Uani 1 1 d .
H28A H 1.0080 0.2968 0.7750 0.163 Uiso 1 1 calc R
H28B H 0.9274 0.3581 0.7567 0.163 Uiso 1 1 calc R
H28C H 0.9766 0.3255 0.8263 0.163 Uiso 1 1 calc R
C29 C 0.8653(7) 0.8630(14) 0.6938(5) 0.084(3) Uani 1 1 d .
H29A H 0.8163 0.8719 0.6632 0.127 Uiso 1 1 calc R
H29B H 0.8956 0.8088 0.6763 0.127 Uiso 1 1 calc R
H29C H 0.8848 0.9675 0.7071 0.127 Uiso 1 1 calc R
C30 C 0.8197(7) 0.6481(14) 0.7252(5) 0.085(3) Uani 1 1 d .
H30A H 0.8418 0.5682 0.7079 0.102 Uiso 1 1 calc R
H30B H 0.7727 0.6780 0.6937 0.102 Uiso 1 1 calc R
C31 C 0.8093(6) 0.5833(16) 0.7803(5) 0.087(4) Uani 1 1 d .
H31A H 0.7778 0.6540 0.7917 0.104 Uiso 1 1 calc R
H31B H 0.7857 0.4800 0.7704 0.104 Uiso 1 1 calc R
C32 C 0.8725(7) 0.5113(17) 0.8836(6) 0.101(4) Uani 1 1 d .
H32A H 0.8314 0.4406 0.8737 0.151 Uiso 1 1 calc R
H32B H 0.8667 0.5989 0.9077 0.151 Uiso 1 1 calc R
H32C H 0.9168 0.4547 0.9070 0.151 Uiso 1 1 calc R

loop_
_atom_site_aniso_label
_atom_site_aniso_U_11
_atom_site_aniso_U_22
_atom_site_aniso_U_33
_atom_site_aniso_U_23
_atom_site_aniso_U_13
_atom_site_aniso_U_12
Th1 0.03486(16) 0.03328(16) 0.03998(17) 0.00154(13) 0.01686(12) 0.00229(12)
Cl1 0.0469(11) 0.0416(11) 0.0633(13) 0.0003(9) 0.0255(10) -0.0038(9)
Cl2 0.0441(12) 0.0651(15) 0.0868(17) 0.0182(13) 0.0282(12) 0.0155(11)
Cl3 0.0781(16) 0.0535(13) 0.0526(13) -0.0065(10) 0.0360(12) -0.0054(11)
N1 0.042(4) 0.038(4) 0.048(4) 0.004(3) 0.015(3) 0.006(3)
N2 0.040(4) 0.032(3) 0.045(4) 0.004(3) 0.018(3) -0.002(3)
C1 0.045(5) 0.037(4) 0.056(5) -0.008(4) 0.012(4) 0.003(4)
C2 0.052(5) 0.048(5) 0.062(6) -0.016(4) 0.014(5) 0.001(4)
C3 0.050(5) 0.068(6) 0.041(5) -0.009(4) 0.020(4) 0.005(4)
C4 0.026(4) 0.061(5) 0.040(4) 0.003(4) 0.004(3) 0.005(3)
C5 0.031(4) 0.051(5) 0.041(4) 0.010(4) 0.008(3) 0.011(3)
C6 0.042(5) 0.076(6) 0.059(6) 0.013(5) 0.008(4) 0.013(5)
C7 0.050(5) 0.070(6) 0.044(5) 0.018(4) 0.017(4) 0.008(4)
C8 0.040(4) 0.036(4) 0.046(5) 0.012(3) 0.016(4) 0.002(3)
C9 0.040(4) 0.031(4) 0.034(4) 0.008(3) 0.016(3) 0.002(3)
C10 0.046(4) 0.033(4) 0.039(4) 0.009(3) 0.016(4) -0.007(3)
C11 0.057(5) 0.034(4) 0.044(5) -0.002(3) 0.020(4) -0.004(4)
C12 0.070(6) 0.030(4) 0.063(6) 0.002(4) 0.031(5) 0.007(4)
C13 0.045(5) 0.036(4) 0.062(6) 0.013(4) 0.024(4) 0.011(4)
C14 0.040(4) 0.040(4) 0.035(4) 0.003(3) 0.010(3) -0.002(3)
C15 0.043(5) 0.070(6) 0.049(5) 0.017(4) 0.009(4) -0.013(4)
C16 0.069(6) 0.044(5) 0.038(5) -0.003(4) 0.010(4) -0.011(4)
C17 0.041(4) 0.039(4) 0.028(4) 0.000(3) 0.012(3) 0.001(3)
C18 0.038(4) 0.042(5) 0.052(5) 0.002(4) 0.013(4) 0.003(4)
C19 0.047(5) 0.043(5) 0.056(5) 0.007(4) 0.018(4) 0.017(4)
C20 0.047(4) 0.035(4) 0.045(4) -0.002(4) 0.020(4) -0.007(4)
Li1 0.045(8) 0.066(10) 0.052(8) -0.019(7) 0.020(7) -0.006(7)
O1 0.060(4) 0.078(4) 0.053(4) -0.020(3) 0.014(3) 0.012(3)
O2 0.074(5) 0.075(5) 0.067(4) -0.013(4) 0.012(4) 0.020(4)
O3 0.066(5) 0.070(5) 0.109(6) 0.009(4) 0.042(4) -0.004(4)
O4 0.097(6) 0.070(5) 0.078(5) -0.012(4) 0.045(4) -0.001(4)
O5 0.065(4) 0.100(6) 0.048(4) 0.007(4) 0.016(3) -0.011(4)
O6 0.061(4) 0.100(6) 0.076(5) 0.000(4) 0.021(4) -0.016(4)
C21 0.064(7) 0.074(7) 0.096(9) -0.010(6) 0.016(6) 0.020(6)
C22 0.140(13) 0.124(12) 0.073(9) -0.016(8) 0.030(8) 0.059(10)
C23 0.155(15) 0.105(11) 0.082(9) -0.038(8) -0.017(9) 0.047(10)
C24 0.107(10) 0.118(11) 0.074(8) -0.008(7) -0.010(7) 0.063(9)
C25 0.090(10) 0.084(9) 0.151(14) 0.017(9) 0.038(9) -0.009(8)
C26 0.061(7) 0.140(12) 0.076(8) -0.003(8) 0.039(6) 0.016(7)
C27 0.092(9) 0.114(10) 0.075(8) 0.000(7) 0.046(7) 0.023(8)
C28 0.147(13) 0.066(8) 0.123(12) -0.023(8) 0.064(10) 0.010(8)
C29 0.096(9) 0.101(9) 0.055(6) 0.015(6) 0.029(6) 0.014(7)
C30 0.085(8) 0.079(8) 0.073(8) -0.003(6) 0.011(6) -0.011(7)
C31 0.065(7) 0.111(10) 0.080(8) -0.019(7) 0.023(6) -0.026(7)
C32 0.099(10) 0.108(11) 0.108(10) 0.021(8) 0.053(9) 0.002(8)

loop_
_atom_type_symbol
_atom_type_description
_atom_type_scat_dispersion_real
_atom_type_scat_dispersion_imag
_atom_type_scat_source
C C 0.0033 0.0016 'International Tables Vol C Tables 4.2.6.8 and 6.1.1.4'
H H 0.0000 0.0000 'International Tables Vol C Tables 4.2.6.8 and 6.1.1.4'
Li Li -0.0003 0.0001 'International Tables Vol C Tables 4.2.6.8 and 6.1.1.4'
N N 0.0061 0.0033 'International Tables Vol C Tables 4.2.6.8 and 6.1.1.4'
O O 0.0106 0.0060 'International Tables Vol C Tables 4.2.6.8 and 6.1.1.4'
Cl Cl 0.1484 0.1585 'International Tables Vol C Tables 4.2.6.8 and 6.1.1.4'
Th Th -7.2400 8.8979 'International Tables Vol C Tables 4.2.6.8 and 6.1.1.4'

loop_
_geom_angle_atom_site_label_1
_geom_angle_atom_site_label_2
_geom_angle_atom_site_label_3
_geom_angle
N2 Th1 N1 88.8(2)
N2 Th1 Cl1 90.80(15)
N1 Th1 Cl1 90.81(16)
N2 Th1 Cl2 176.90(15)
N1 Th1 Cl2 90.39(16)
Cl1 Th1 Cl2 86.21(7)
N2 Th1 Cl3 89.10(16)
N1 Th1 Cl3 176.86(15)
Cl1 Th1 Cl3 86.85(7)
Cl2 Th1 Cl3 91.53(8)
N2 Th1 C9 67.6(2)
N1 Th1 C9 67.5(2)
Cl1 Th1 C9 148.78(15)
Cl2 Th1 C9 114.79(15)
Cl3 Th1 C9 113.87(15)
N2 Th1 C8 94.1(2)
N1 Th1 C8 60.2(2)
Cl1 Th1 C8 150.37(17)
Cl2 Th1 C8 88.08(16)
Cl3 Th1 C8 122.38(17)
C9 Th1 C8 27.17(19)
N2 Th1 C10 59.8(2)
N1 Th1 C10 93.8(2)
Cl1 Th1 C10 150.09(15)
Cl2 Th1 C10 123.24(16)
Cl3 Th1 C10 87.27(16)
C9 Th1 C10 27.1(2)
C8 Th1 C10 48.0(2)
N2 Th1 C13 112.8(2)
N1 Th1 C13 81.1(2)
Cl1 Th1 C13 154.69(17)
Cl2 Th1 C13 70.03(16)
Cl3 Th1 C13 101.93(18)
C9 Th1 C13 47.1(2)
C8 Th1 C13 26.8(2)
C10 Th1 C13 55.0(2)
N2 Th1 C11 80.1(2)
N1 Th1 C11 112.5(2)
Cl1 Th1 C11 154.62(16)
Cl2 Th1 C11 102.95(17)
Cl3 Th1 C11 69.50(16)
C9 Th1 C11 46.7(2)
C8 Th1 C11 54.7(2)
C10 Th1 C11 26.3(2)
C13 Th1 C11 46.1(2)
N2 Th1 C12 105.2(2)
N1 Th1 C12 105.7(2)
Cl1 Th1 C12 156.98(18)
Cl2 Th1 C12 77.91(18)
Cl3 Th1 C12 77.14(18)
C9 Th1 C12 54.2(2)
C8 Th1 C12 46.5(2)
C10 Th1 C12 46.6(2)
C13 Th1 C12 25.8(2)
C11 Th1 C12 26.0(2)
C4 N1 C1 105.0(7)
C4 N1 Th1 132.5(5)
C1 N1 Th1 121.3(5)
C20 N2 C17 105.6(6)
C20 N2 Th1 120.1(5)
C17 N2 Th1 134.0(5)
C2 C1 N1 110.6(8)
C1 C2 C3 106.9(8)
C4 C3 C2 107.7(8)
C3 C4 N1 109.7(8)
C3 C4 C5 130.4(8)
N1 C4 C5 119.7(7)
C4 C5 C8 108.1(6)
C4 C5 C7 110.8(7)
C8 C5 C7 109.1(7)
C4 C5 C6 109.0(7)
C8 C5 C6 112.7(7)
C7 C5 C6 107.1(7)
C13 C8 C9 118.4(8)
C13 C8 C5 122.2(7)
C9 C8 C5 119.2(7)
C13 C8 Th1 79.1(5)
C9 C8 Th1 74.7(4)
C5 C8 Th1 111.7(5)
C8 C9 C10 121.9(7)
C8 C9 Th1 78.1(4)
C10 C9 Th1 79.1(4)
C11 C10 C9 118.0(7)
C11 C10 C14 122.0(7)
C9 C10 C14 119.8(7)
C11 C10 Th1 79.3(5)
C9 C10 Th1 73.8(4)
C14 C10 Th1 112.0(4)
C10 C11 C12 120.8(8)
C10 C11 Th1 74.4(4)
C12 C11 Th1 77.7(5)
C13 C12 C11 120.6(8)
C13 C12 Th1 75.4(5)
C11 C12 Th1 76.2(5)
C12 C13 C8 120.3(8)
C12 C13 Th1 78.7(5)
C8 C13 Th1 74.1(4)
C17 C14 C15 109.8(7)
C17 C14 C10 107.8(6)
C15 C14 C10 109.4(6)
C17 C14 C16 108.4(6)
C15 C14 C16 108.5(7)
C10 C14 C16 113.0(7)
C18 C17 N2 110.1(7)
C18 C17 C14 129.4(7)
N2 C17 C14 120.4(6)
C17 C18 C19 107.2(7)
C20 C19 C18 106.5(7)
C19 C20 N2 110.6(7)
O5 Li1 O2 162.4(8)
O5 Li1 O3 95.0(7)
O2 Li1 O3 98.4(7)
O5 Li1 O6 78.2(6)
O2 Li1 O6 92.7(7)
O3 Li1 O6 159.3(8)
O5 Li1 O1 87.9(6)
O2 Li1 O1 79.7(5)
O3 Li1 O1 94.8(7)
O6 Li1 O1 104.4(7)
O5 Li1 O4 102.6(6)
O2 Li1 O4 91.7(7)
O3 Li1 O4 75.9(5)
O6 Li1 O4 86.5(6)
O1 Li1 O4 166.4(8)
C21 O1 C22 112.9(9)
C21 O1 Li1 124.4(7)
C22 O1 Li1 108.5(8)
C24 O2 C23 111.3(10)
C24 O2 Li1 124.1(8)
C23 O2 Li1 111.2(8)
C25 O3 C26 114.0(10)
C25 O3 Li1 126.6(9)
C26 O3 Li1 115.3(8)
C27 O4 C28 112.5(10)
C27 O4 Li1 108.5(8)
C28 O4 Li1 127.6(9)
C29 O5 C30 111.7(9)
C29 O5 Li1 125.6(8)
C30 O5 Li1 109.6(8)
C32 O6 C31 115.1(9)
C32 O6 Li1 126.5(9)
C31 O6 Li1 112.0(8)
O1 C22 C23 111.9(11)
O2 C23 C22 108.5(12)
O3 C26 C27 109.8(9)
O4 C27 C26 109.1(10)
O5 C30 C31 108.1(9)
O6 C31 C30 110.7(9)

loop_
_geom_bond_atom_site_label_1
_geom_bond_atom_site_label_2
_geom_bond_distance
Th1 N2 2.420(6)
Th1 N1 2.436(7)
Th1 Cl1 2.661(2)
Th1 Cl2 2.698(2)
Th1 Cl3 2.711(2)
Th1 C9 2.963(7)
Th1 C8 3.006(7)
Th1 C10 3.030(7)
Th1 C13 3.069(8)
Th1 C11 3.091(8)
Th1 C12 3.110(8)
N1 C4 1.388(10)
N1 C1 1.402(10)
N2 C20 1.380(9)
N2 C17 1.388(9)
C1 C2 1.352(13)
C2 C3 1.403(13)
C3 C4 1.368(12)
C4 C5 1.515(12)
C5 C8 1.522(11)
C5 C7 1.546(11)
C5 C6 1.542(11)
C8 C13 1.407(11)
C8 C9 1.403(10)
C9 C10 1.404(10)
C10 C11 1.396(11)
C10 C14 1.532(11)
C11 C12 1.397(12)
C12 C13 1.382(12)
C14 C17 1.523(10)
C14 C15 1.541(11)
C14 C16 1.546(11)
C17 C18 1.362(11)
C18 C19 1.413(12)
C19 C20 1.366(11)
Li1 O5 2.116(17)
Li1 O2 2.079(17)
Li1 O3 2.120(17)
Li1 O6 2.134(17)
Li1 O1 2.162(16)
Li1 O4 2.227(16)
O1 C21 1.377(11)
O1 C22 1.400(14)
O2 C24 1.414(13)
O2 C23 1.435(14)
O3 C25 1.351(15)
O3 C26 1.423(14)
O4 C27 1.357(13)
O4 C28 1.411(14)
O5 C29 1.394(12)
O5 C30 1.396(13)
O6 C32 1.404(14)
O6 C31 1.419(13)
C22 C23 1.489(19)
C26 C27 1.530(18)
C30 C31 1.515(16)

loop_
_geom_torsion_atom_site_label_1
_geom_torsion_atom_site_label_2
_geom_torsion_atom_site_label_3
_geom_torsion_atom_site_label_4
_geom_torsion
N2 Th1 N1 C4 -97.2(7)
Cl1 Th1 N1 C4 172.1(6)
Cl2 Th1 N1 C4 85.8(6)
Cl3 Th1 N1 C4 -146(3)
C9 Th1 N1 C4 -31.0(6)
C8 Th1 N1 C4 -1.7(6)
C10 Th1 N1 C4 -37.5(7)
C13 Th1 N1 C4 16.1(6)
C11 Th1 N1 C4 -18.3(7)
C12 Th1 N1 C4 8.3(7)
N2 Th1 N1 C1 68.5(6)
Cl1 Th1 N1 C1 -22.3(6)
Cl2 Th1 N1 C1 -108.5(6)
Cl3 Th1 N1 C1 19(3)
C9 Th1 N1 C1 134.6(6)
C8 Th1 N1 C1 163.9(6)
C10 Th1 N1 C1 128.1(6)
C13 Th1 N1 C1 -178.2(6)
C11 Th1 N1 C1 147.3(5)
C12 Th1 N1 C1 173.9(6)
N1 Th1 N2 C20 -74.2(6)
Cl1 Th1 N2 C20 16.6(5)
Cl2 Th1 N2 C20 2(3)
Cl3 Th1 N2 C20 103.4(5)
C9 Th1 N2 C20 -140.2(6)
C8 Th1 N2 C20 -134.2(6)
C10 Th1 N2 C20 -169.2(6)
C13 Th1 N2 C20 -154.0(5)
C11 Th1 N2 C20 172.8(6)
C12 Th1 N2 C20 179.8(5)
N1 Th1 N2 C17 98.7(7)
Cl1 Th1 N2 C17 -170.6(7)
Cl2 Th1 N2 C17 174(3)
Cl3 Th1 N2 C17 -83.7(7)
C9 Th1 N2 C17 32.6(6)
C8 Th1 N2 C17 38.7(7)
C10 Th1 N2 C17 3.6(6)
C13 Th1 N2 C17 18.8(7)
C11 Th1 N2 C17 -14.4(7)
C12 Th1 N2 C17 -7.3(7)
C4 N1 C1 C2 -1.7(9)
Th1 N1 C1 C2 -170.7(6)
N1 C1 C2 C3 0.9(10)
C1 C2 C3 C4 0.3(10)
C2 C3 C4 N1 -1.4(9)
C2 C3 C4 C5 -176.3(8)
C1 N1 C4 C3 1.9(8)
Th1 N1 C4 C3 169.2(5)
C1 N1 C4 C5 177.4(7)
Th1 N1 C4 C5 -15.3(10)
C3 C4 C5 C8 -155.6(8)
N1 C4 C5 C8 29.9(9)
C3 C4 C5 C7 -36.1(11)
N1 C4 C5 C7 149.4(7)
C3 C4 C5 C6 81.6(10)
N1 C4 C5 C6 -92.9(8)
C4 C5 C8 C13 -119.1(8)
C7 C5 C8 C13 120.3(8)
C6 C5 C8 C13 1.5(11)
C4 C5 C8 C9 55.6(9)
C7 C5 C8 C9 -65.1(9)
C6 C5 C8 C9 176.1(7)
C4 C5 C8 Th1 -28.5(7)
C7 C5 C8 Th1 -149.1(5)
C6 C5 C8 Th1 92.0(7)
N2 Th1 C8 C13 -136.0(5)
N1 Th1 C8 C13 137.7(6)
Cl1 Th1 C8 C13 125.1(5)
Cl2 Th1 C8 C13 46.2(5)
Cl3 Th1 C8 C13 -44.4(5)
C9 Th1 C8 C13 -123.7(7)
C10 Th1 C8 C13 -94.1(6)
C11 Th1 C8 C13 -61.2(5)
C12 Th1 C8 C13 -28.9(5)
N2 Th1 C8 C9 -12.3(5)
N1 Th1 C8 C9 -98.6(5)
Cl1 Th1 C8 C9 -111.2(5)
Cl2 Th1 C8 C9 169.9(4)
Cl3 Th1 C8 C9 79.3(5)
C10 Th1 C8 C9 29.6(4)
C13 Th1 C8 C9 123.7(7)
C11 Th1 C8 C9 62.5(5)
C12 Th1 C8 C9 94.8(5)
N2 Th1 C8 C5 103.5(5)
N1 Th1 C8 C5 17.2(5)
Cl1 Th1 C8 C5 4.6(7)
Cl2 Th1 C8 C5 -74.3(5)
Cl3 Th1 C8 C5 -164.9(4)
C9 Th1 C8 C5 115.8(7)
C10 Th1 C8 C5 145.4(6)
C13 Th1 C8 C5 -120.5(8)
C11 Th1 C8 C5 178.3(6)
C12 Th1 C8 C5 -149.4(6)
C13 C8 C9 C10 -0.7(11)
C5 C8 C9 C10 -175.6(7)
Th1 C8 C9 C10 -69.0(6)
C13 C8 C9 Th1 68.3(6)
C5 C8 C9 Th1 -106.6(6)
N2 Th1 C9 C8 166.7(5)
N1 Th1 C9 C8 68.2(5)
Cl1 Th1 C9 C8 117.3(4)
Cl2 Th1 C9 C8 -11.2(5)
Cl3 Th1 C9 C8 -114.9(4)
C10 Th1 C9 C8 -126.2(7)
C13 Th1 C9 C8 -30.7(5)
C11 Th1 C9 C8 -95.6(5)
C12 Th1 C9 C8 -63.1(5)
N2 Th1 C9 C10 -67.1(4)
N1 Th1 C9 C10 -165.6(5)
Cl1 Th1 C9 C10 -116.5(4)
Cl2 Th1 C9 C10 115.0(4)
Cl3 Th1 C9 C10 11.3(5)
C8 Th1 C9 C10 126.2(7)
C13 Th1 C9 C10 95.5(5)
C11 Th1 C9 C10 30.6(4)
C12 Th1 C9 C10 63.1(5)
C8 C9 C10 C11 0.4(11)
Th1 C9 C10 C11 -68.1(6)
C8 C9 C10 C14 174.9(7)
Th1 C9 C10 C14 106.5(6)
C8 C9 C10 Th1 68.5(6)
N2 Th1 C10 C11 -136.6(5)
N1 Th1 C10 C11 136.9(5)
Cl1 Th1 C10 C11 -124.9(4)
Cl2 Th1 C10 C11 44.0(5)
Cl3 Th1 C10 C11 -46.1(5)
C9 Th1 C10 C11 123.5(7)
C8 Th1 C10 C11 93.8(5)
C13 Th1 C10 C11 60.6(5)
C12 Th1 C10 C11 28.8(5)
N2 Th1 C10 C9 99.8(5)
N1 Th1 C10 C9 13.4(4)
Cl1 Th1 C10 C9 111.5(4)
Cl2 Th1 C10 C9 -79.6(5)
Cl3 Th1 C10 C9 -169.6(4)
C8 Th1 C10 C9 -29.7(4)
C13 Th1 C10 C9 -63.0(4)
C11 Th1 C10 C9 -123.5(7)
C12 Th1 C10 C9 -94.8(5)
N2 Th1 C10 C14 -16.3(5)
N1 Th1 C10 C14 -102.8(5)
Cl1 Th1 C10 C14 -4.6(7)
Cl2 Th1 C10 C14 164.3(4)
Cl3 Th1 C10 C14 74.2(5)
C9 Th1 C10 C14 -116.1(7)
C8 Th1 C10 C14 -145.9(6)
C13 Th1 C10 C14 -179.1(6)
C11 Th1 C10 C14 120.3(8)
C12 Th1 C10 C14 149.1(6)
C9 C10 C11 C12 0.1(11)
C14 C10 C11 C12 -174.3(7)
Th1 C10 C11 C12 -64.9(7)
C9 C10 C11 Th1 65.1(6)
C14 C10 C11 Th1 -109.3(6)
N2 Th1 C11 C10 37.1(5)
N1 Th1 C11 C10 -47.5(5)
Cl1 Th1 C11 C10 107.5(5)
Cl2 Th1 C11 C10 -143.4(4)
Cl3 Th1 C11 C10 129.8(5)
C9 Th1 C11 C10 -31.4(4)
C8 Th1 C11 C10 -65.3(5)
C13 Th1 C11 C10 -98.4(5)
C12 Th1 C11 C10 -127.2(8)
N2 Th1 C11 C12 164.3(5)
N1 Th1 C11 C12 79.7(5)
Cl1 Th1 C11 C12 -125.3(5)
Cl2 Th1 C11 C12 -16.2(5)
Cl3 Th1 C11 C12 -103.0(5)
C9 Th1 C11 C12 95.8(6)
C8 Th1 C11 C12 62.0(5)
C10 Th1 C11 C12 127.2(8)
C13 Th1 C11 C12 28.8(5)
C10 C11 C12 C13 -0.4(12)
Th1 C11 C12 C13 -63.6(7)
C10 C11 C12 Th1 63.2(7)
N2 Th1 C12 C13 111.1(5)
N1 Th1 C12 C13 18.0(6)
Cl1 Th1 C12 C13 -116.3(5)
Cl2 Th1 C12 C13 -69.0(5)
Cl3 Th1 C12 C13 -163.4(5)
C9 Th1 C12 C13 64.1(5)
C8 Th1 C12 C13 30.0(5)
C10 Th1 C12 C13 98.1(6)
C11 Th1 C12 C13 127.2(8)
N2 Th1 C12 C11 -16.1(6)
N1 Th1 C12 C11 -109.2(5)
Cl1 Th1 C12 C11 116.5(6)
Cl2 Th1 C12 C11 163.8(5)
Cl3 Th1 C12 C11 69.4(5)
C9 Th1 C12 C11 -63.1(5)
C8 Th1 C12 C11 -97.2(6)
C10 Th1 C12 C11 -29.1(5)
C13 Th1 C12 C11 -127.2(8)
C11 C12 C13 C8 0.0(12)
Th1 C12 C13 C8 -63.9(7)
C11 C12 C13 Th1 64.0(7)
C9 C8 C13 C12 0.5(11)
C5 C8 C13 C12 175.2(7)
Th1 C8 C13 C12 66.3(7)
C9 C8 C13 Th1 -65.8(6)
C5 C8 C13 Th1 108.8(7)
N2 Th1 C13 C12 -77.5(5)
N1 Th1 C13 C12 -162.5(5)
Cl1 Th1 C13 C12 124.9(5)
Cl2 Th1 C13 C12 103.8(5)
Cl3 Th1 C13 C12 16.6(5)
C9 Th1 C13 C12 -95.0(6)
C8 Th1 C13 C12 -126.2(8)
C10 Th1 C13 C12 -61.4(5)
C11 Th1 C13 C12 -29.0(5)
N2 Th1 C13 C8 48.7(5)
N1 Th1 C13 C8 -36.2(5)
Cl1 Th1 C13 C8 -108.8(5)
Cl2 Th1 C13 C8 -129.9(5)
Cl3 Th1 C13 C8 142.8(5)
C9 Th1 C13 C8 31.2(4)
C10 Th1 C13 C8 64.8(5)
C11 Th1 C13 C8 97.2(5)
C12 Th1 C13 C8 126.2(8)
C11 C10 C14 C17 116.2(8)
C9 C10 C14 C17 -58.1(8)
Th1 C10 C14 C17 25.3(7)
C11 C10 C14 C15 -124.4(8)
C9 C10 C14 C15 61.3(9)
Th1 C10 C14 C15 144.7(6)
C11 C10 C14 C16 -3.5(10)
C9 C10 C14 C16 -177.8(7)
Th1 C10 C14 C16 -94.4(6)
C20 N2 C17 C18 -0.1(8)
Th1 N2 C17 C18 -173.7(5)
C20 N2 C17 C14 -175.7(6)
Th1 N2 C17 C14 10.7(10)
C15 C14 C17 C18 41.0(11)
C10 C14 C17 C18 160.2(8)
C16 C14 C17 C18 -77.3(10)
C15 C14 C17 N2 -144.3(7)
C10 C14 C17 N2 -25.2(9)
C16 C14 C17 N2 97.4(8)
N2 C17 C18 C19 -0.1(9)
C14 C17 C18 C19 175.0(7)
C17 C18 C19 C20 0.2(10)
C18 C19 C20 N2 -0.3(9)
C17 N2 C20 C19 0.2(9)
Th1 N2 C20 C19 174.9(5)
O5 Li1 O1 C21 18.9(11)
O2 Li1 O1 C21 -148.5(9)
O3 Li1 O1 C21 113.8(10)
O6 Li1 O1 C21 -58.3(12)
O4 Li1 O1 C21 160(3)
O5 Li1 O1 C22 155.7(10)
O2 Li1 O1 C22 -11.8(10)
O3 Li1 O1 C22 -109.5(10)
O6 Li1 O1 C22 78.4(11)
O4 Li1 O1 C22 -64(4)
O5 Li1 O2 C24 161(3)
O3 Li1 O2 C24 -59.4(13)
O6 Li1 O2 C24 103.2(11)
O1 Li1 O2 C24 -152.7(11)
O4 Li1 O2 C24 16.6(13)
O5 Li1 O2 C23 -62(3)
O3 Li1 O2 C23 77.8(12)
O6 Li1 O2 C23 -119.7(11)
O1 Li1 O2 C23 -15.5(11)
O4 Li1 O2 C23 153.8(11)
O5 Li1 O3 C25 105.2(11)
O2 Li1 O3 C25 -63.4(12)
O6 Li1 O3 C25 175(2)
O1 Li1 O3 C25 16.9(12)
O4 Li1 O3 C25 -153.1(10)
O5 Li1 O3 C26 -99.1(9)
O2 Li1 O3 C26 92.3(9)
O6 Li1 O3 C26 -30(3)
O1 Li1 O3 C26 172.6(8)
O4 Li1 O3 C26 2.6(9)
O5 Li1 O4 C27 62.8(10)
O2 Li1 O4 C27 -127.5(9)
O3 Li1 O4 C27 -29.2(9)
O6 Li1 O4 C27 139.9(9)
O1 Li1 O4 C27 -77(4)
O5 Li1 O4 C28 -77.2(12)
O2 Li1 O4 C28 92.5(11)
O3 Li1 O4 C28 -169.2(11)
O6 Li1 O4 C28 -0.1(12)
O1 Li1 O4 C28 143(4)
O2 Li1 O5 C29 135(3)
O3 Li1 O5 C29 -4.5(11)
O6 Li1 O5 C29 -164.7(9)
O1 Li1 O5 C29 90.1(10)
O4 Li1 O5 C29 -81.1(11)
O2 Li1 O5 C30 -87(3)
O3 Li1 O5 C30 133.0(8)
O6 Li1 O5 C30 -27.2(9)
O1 Li1 O5 C30 -132.3(8)
O4 Li1 O5 C30 56.4(10)
O5 Li1 O6 C32 -150.3(10)
O2 Li1 O6 C32 14.5(12)
O3 Li1 O6 C32 137(2)
O1 Li1 O6 C32 -65.6(12)
O4 Li1 O6 C32 106.0(10)
O5 Li1 O6 C31 0.1(9)
O2 Li1 O6 C31 164.9(8)
O3 Li1 O6 C31 -72(3)
O1 Li1 O6 C31 84.8(9)
O4 Li1 O6 C31 -103.5(9)
C21 O1 C22 C23 178.8(13)
Li1 O1 C22 C23 36.7(17)
C24 O2 C23 C22 -178.3(14)
Li1 O2 C23 C22 38.8(17)
O1 C22 C23 O2 -51(2)
C25 O3 C26 C27 -180.0(11)
Li1 O3 C26 C27 21.3(13)
C28 O4 C27 C26 -164.7(11)
Li1 O4 C27 C26 48.8(11)
O3 C26 C27 O4 -47.4(14)
C29 O5 C30 C31 -168.4(10)
Li1 O5 C30 C31 47.8(12)
C32 O6 C31 C30 179.0(11)
Li1 O6 C31 C30 24.9(13)
O5 C30 C31 O6 -48.6(14)
